data_7009444
loop_
_publ_author_name
'Kawano, Masaki'
'Ishikawa, Ayako'
'Morioka, Yoshiyuki'
'Tomizawa, Hiroshi'
'Miki, Ei-ichi'
'Ohashi, Yuji'

_publ_section_title
;
 X-Ray diffraction and spectroscopic studies of the light-induced
 metastable state of a ethylenediamine nitrosyl ruthenium complex
;
_journal_issue 14
_journal_name_full 'Journal of the Chemical Society, Dalton Transactions'
_journal_page_first 2425
_journal_paper_doi 10.1039/b001132k
_journal_year 2000
_chemical_formula_moiety trans-[Ru(NO)(H2O)(en)2]Cl3
_chemical_formula_sum 'C4 H18 Cl3 N5 O2 Ru'
_chemical_formula_weight 375.65
_chemical_name_systematic
; 
 ? 
;
_space_group_IT_number 33
_symmetry_cell_setting orthorhombic
_symmetry_space_group_name_Hall 'P 2c -2n'
_symmetry_space_group_name_H-M 'P n a 21'
_atom_sites_solution_hydrogens geom
_atom_sites_solution_primary direct
_atom_sites_solution_secondary difmap
_audit_creation_method SHELXL-97
_cell_angle_alpha 90.00
_cell_angle_beta 90.00
_cell_angle_gamma 90.00
_cell_formula_units_Z 4
_cell_length_a 15.4564(3)
_cell_length_b 8.4266(2)
_cell_length_c 10.0560(2)
_cell_measurement_reflns_used 8192
_cell_measurement_temperature 106(2)
_cell_measurement_theta_max 20
_cell_measurement_theta_min 2.0
_cell_volume 1309.74(5)
_computing_cell_refinement 'Siemens SAINT'
_computing_data_collection 'Siemens SMART'
_computing_data_reduction 'Siemens SAINT & SADABS'
_computing_molecular_graphics 'Siemens XP'
_computing_publication_material 'Siemens SHELXTL'
_computing_structure_refinement 'SHELXL-97 (Sheldrick, 1997)'
_computing_structure_solution 'SHELXS-97 (Sheldrick, 1990)'
_diffrn_ambient_temperature 106(2)
_diffrn_measured_fraction_theta_full 0.994
_diffrn_measured_fraction_theta_max 0.994
_diffrn_measurement_device_type 'Siemens SMART CCD area detector system'
_diffrn_measurement_method 'omega scan'
_diffrn_radiation_monochromator graphite
_diffrn_radiation_source 'rotating anode'
_diffrn_radiation_type MoK\a
_diffrn_radiation_wavelength 0.71073
_diffrn_reflns_av_R_equivalents 0.0286
_diffrn_reflns_av_sigmaI/netI 0.0192
_diffrn_reflns_limit_h_max 39
_diffrn_reflns_limit_h_min -39
_diffrn_reflns_limit_k_max 21
_diffrn_reflns_limit_k_min -21
_diffrn_reflns_limit_l_max 25
_diffrn_reflns_limit_l_min -25
_diffrn_reflns_number 137274
_diffrn_reflns_theta_full 65.70
_diffrn_reflns_theta_max 65.70
_diffrn_reflns_theta_min 2.64
_diffrn_standards_decay_% 0
_exptl_absorpt_coefficient_mu 1.800
_exptl_absorpt_correction_T_max 0.8642
_exptl_absorpt_correction_T_min 0.7034
_exptl_absorpt_correction_type semi-empirical
_exptl_absorpt_process_details 'Absorption was corrected by SADABS. '
_exptl_crystal_colour yellow
_exptl_crystal_density_diffrn 1.905
_exptl_crystal_density_method 'not measured'
_exptl_crystal_description prism
_exptl_crystal_F_000 752
_exptl_crystal_size_max 0.28
_exptl_crystal_size_mid 0.20
_exptl_crystal_size_min 0.16
_refine_diff_density_max 1.510
_refine_diff_density_min -0.965
_refine_diff_density_rms 0.103
_refine_ls_abs_structure_details 'Flack H D (1983), Acta Cryst. A39, 876-881'
_refine_ls_abs_structure_Flack -0.004(6)
_refine_ls_extinction_coef 0.0578(4)
_refine_ls_extinction_expression Fc^*^=kFc[1+0.001xFc^2^\l^3^/sin(2\q)]^-1/4^
_refine_ls_extinction_method SHELXL
_refine_ls_goodness_of_fit_ref 0.981
_refine_ls_hydrogen_treatment mixed
_refine_ls_matrix_type full
_refine_ls_number_parameters 209
_refine_ls_number_reflns 22136
_refine_ls_number_restraints 1
_refine_ls_restrained_S_all 0.981
_refine_ls_R_factor_all 0.0184
_refine_ls_R_factor_gt 0.0152
_refine_ls_shift/su_max 0.011
_refine_ls_shift/su_mean 0.001
_refine_ls_structure_factor_coef Fsqd
_refine_ls_weighting_details 'calc w=1/[\s^2^(Fo^2^)+(0.0170P)^2^+0.0000P] where P=(Fo^2^+2Fc^2^)/3'
_refine_ls_weighting_scheme calc
_refine_ls_wR_factor_gt 0.0316
_refine_ls_wR_factor_ref 0.0322
_reflns_number_gt 20247
_reflns_number_total 22136
_reflns_threshold_expression >2sigma(I)
_cod_data_source_file b001132k.txt
_cod_data_source_block GS
_cod_original_sg_symbol_H-M Pna2(1)
_cod_database_code 7009444

loop_
_symmetry_equiv_pos_as_xyz
'x, y, z'
'-x, -y, z+1/2'
'x+1/2, -y+1/2, z'
'-x+1/2, y+1/2, z+1/2'

loop_
_atom_site_label
_atom_site_type_symbol
_atom_site_fract_x
_atom_site_fract_y
_atom_site_fract_z
_atom_site_U_iso_or_equiv
_atom_site_adp_type
_atom_site_occupancy
_atom_site_symmetry_multiplicity
_atom_site_calc_flag
_atom_site_refinement_flags
_atom_site_disorder_assembly
_atom_site_disorder_group
Ru1 Ru -0.107505(1) -0.280848(2) -0.303713(4) 0.00547(0) Uani 1 1 d . . .
N1 N -0.00369(2) -0.35321(4) -0.33382(3) 0.00836(3) Uani 1 1 d . . .
O1 O 0.06379(2) -0.40457(5) -0.35314(4) 0.01452(5) Uani 1 1 d . . .
O2 O -0.229102(19) -0.19309(4) -0.26378(3) 0.00961(3) Uani 1 1 d . . .
H1W H -0.2746(10) -0.2617(15) -0.2631(14) 0.017(3) Uiso 1 1 d . . .
H2W H -0.2384(9) -0.1082(17) -0.3015(17) 0.029(3) Uiso 1 1 d . . .
N2 N -0.16550(2) -0.49260(4) -0.37109(3) 0.00908(4) Uani 1 1 d . . .
H2A H -0.1351(9) -0.5738(18) -0.3401(15) 0.025(3) Uiso 1 1 d . . .
H2B H -0.2217(10) -0.4946(19) -0.3457(17) 0.033(4) Uiso 1 1 d . . .
C1 C -0.16809(3) -0.48998(5) -0.51949(4) 0.01203(5) Uani 1 1 d . . .
H1A H -0.2020(9) -0.5673(16) -0.5515(12) 0.019(3) Uiso 1 1 d . . .
H1B H -0.1124(9) -0.5158(19) -0.5532(15) 0.024(3) Uiso 1 1 d . . .
C2 C -0.19404(3) -0.32366(6) -0.56338(4) 0.01266(5) Uani 1 1 d . . .
H2C H -0.1940(10) -0.3139(18) -0.6582(16) 0.029(3) Uiso 1 1 d . . .
H2D H -0.2526(9) -0.2912(15) -0.5316(14) 0.019(3) Uiso 1 1 d . . .
N3 N -0.13095(2) -0.20991(4) -0.50242(3) 0.00926(4) Uani 1 1 d . . .
H3A H -0.1473(8) -0.1092(16) -0.5100(14) 0.019(3) Uiso 1 1 d . . .
H3B H -0.0828(11) -0.2124(15) -0.5495(16) 0.020(3) Uiso 1 1 d . . .
N4 N -0.06693(2) -0.06035(4) -0.22569(3) 0.00862(4) Uani 1 1 d . . .
H4A H -0.0093(9) -0.0475(17) -0.2415(14) 0.023(3) Uiso 1 1 d . . .
H4B H -0.0990(7) 0.0196(16) -0.2535(12) 0.012(2) Uiso 1 1 d . . .
C3 C -0.07685(3) -0.06294(5) -0.07749(4) 0.01127(5) Uani 1 1 d . . .
H3C H -0.1366(8) -0.0429(15) -0.0589(13) 0.015(3) Uiso 1 1 d . . .
H3D H -0.0451(8) 0.0272(17) -0.0388(13) 0.020(3) Uiso 1 1 d . . .
C4 C -0.05148(3) -0.22624(5) -0.02692(4) 0.01238(5) Uani 1 1 d . . .
H4C H 0.0053(11) -0.2518(19) -0.0514(16) 0.029(3) Uiso 1 1 d . . .
H4D H -0.0646(10) -0.2354(17) 0.0708(17) 0.025(3) Uiso 1 1 d . . .
N5 N -0.10398(2) -0.34524(4) -0.10182(3) 0.00953(4) Uani 1 1 d . . .
H5A H -0.1573(8) -0.3460(16) -0.0675(13) 0.016(2) Uiso 1 1 d . . .
H5B H -0.0828(9) -0.4426(16) -0.1001(13) 0.018(3) Uiso 1 1 d . . .
Cl1 Cl -0.230689(7) 0.114856(12) -0.402842(11) 0.01183(1) Uani 1 1 d . . .
Cl2 Cl 0.032498(8) -0.314995(12) -0.675232(12) 0.01310(2) Uani 1 1 d . . .
Cl3 Cl -0.361062(6) -0.443713(13) -0.259876(12) 0.01226(1) Uani 1 1 d . . .

loop_
_atom_site_aniso_label
_atom_site_aniso_U_11
_atom_site_aniso_U_22
_atom_site_aniso_U_33
_atom_site_aniso_U_23
_atom_site_aniso_U_13
_atom_site_aniso_U_12
Ru1 0.00541(1) 0.00492(1) 0.00609(1) -0.00007(1) 0.00034(1) 0.00015(0)
N1 0.00731(8) 0.00788(8) 0.00989(8) -0.00093(7) 0.00037(7) 0.00095(6)
O1 0.00851(9) 0.01540(12) 0.01965(13) -0.00184(10) 0.00222(9) 0.00391(8)
O2 0.00734(7) 0.00906(8) 0.01243(9) 0.00014(7) 0.00127(7) 0.00067(6)
N2 0.00910(9) 0.00749(8) 0.01065(9) -0.00067(7) -0.00022(7) -0.00062(7)
C1 0.01424(13) 0.01071(12) 0.01116(11) -0.00300(10) -0.00117(10) -0.00105(10)
C2 0.01391(13) 0.01351(14) 0.01058(11) -0.00033(10) -0.00367(10) -0.00022(11)
N3 0.01064(10) 0.00903(9) 0.00810(8) 0.00070(7) 0.00013(7) 0.00088(7)
N4 0.00896(8) 0.00701(8) 0.00988(9) -0.00054(7) 0.00039(7) -0.00065(7)
C3 0.01452(13) 0.00925(11) 0.01005(10) -0.00214(9) 0.00059(10) -0.00079(10)
C4 0.01553(14) 0.01201(13) 0.00959(11) -0.00034(10) -0.00253(10) 0.00023(11)
N5 0.01221(10) 0.00802(8) 0.00835(8) 0.00085(7) 0.00083(8) 0.00052(8)
Cl1 0.01373(3) 0.00965(3) 0.01209(3) 0.00053(2) -0.00144(3) 0.00244(2)
Cl2 0.01661(4) 0.00788(3) 0.01481(3) 0.00023(3) 0.00561(3) 0.00236(3)
Cl3 0.00805(3) 0.01356(3) 0.01518(3) 0.00125(3) 0.00062(2) -0.00174(2)

loop_
_atom_type_symbol
_atom_type_description
_atom_type_scat_dispersion_real
_atom_type_scat_dispersion_imag
_atom_type_scat_source
C C 0.0033 0.0016 'International Tables Vol C Tables 4.2.6.8 and 6.1.1.4'
H H 0.0000 0.0000 'International Tables Vol C Tables 4.2.6.8 and 6.1.1.4'
N N 0.0061 0.0033 'International Tables Vol C Tables 4.2.6.8 and 6.1.1.4'
O O 0.0106 0.0060 'International Tables Vol C Tables 4.2.6.8 and 6.1.1.4'
Cl Cl 0.1484 0.1585 'International Tables Vol C Tables 4.2.6.8 and 6.1.1.4'
Ru Ru -1.2594 0.8363 'International Tables Vol C Tables 4.2.6.8 and 6.1.1.4'

loop_
_geom_angle_atom_site_label_1
_geom_angle_atom_site_label_2
_geom_angle_atom_site_label_3
_geom_angle
_geom_angle_site_symmetry_1
_geom_angle_site_symmetry_3
_geom_angle_publ_flag
N1 Ru1 O2 178.593(15) . . ?
N1 Ru1 N5 93.074(15) . . ?
O2 Ru1 N5 85.871(14) . . ?
N1 Ru1 N2 92.265(14) . . ?
O2 Ru1 N2 88.772(13) . . ?
N5 Ru1 N2 95.906(14) . . ?
N1 Ru1 N4 95.674(14) . . ?
O2 Ru1 N4 83.262(13) . . ?
N5 Ru1 N4 81.988(13) . . ?
N2 Ru1 N4 171.879(13) . . ?
N1 Ru1 N3 95.303(15) . . ?
O2 Ru1 N3 85.779(14) . . ?
N5 Ru1 N3 171.458(14) . . ?
N2 Ru1 N3 82.118(14) . . ?
N4 Ru1 N3 98.805(13) . . ?
O1 N1 Ru1 178.27(3) . . ?
C1 N2 Ru1 108.67(2) . . ?
N2 C1 C2 108.08(3) . . ?
N3 C2 C1 107.38(3) . . ?
C2 N3 Ru1 108.48(3) . . ?
C3 N4 Ru1 109.04(2) . . ?
N4 C3 C4 108.66(3) . . ?
N5 C4 C3 107.41(3) . . ?
C4 N5 Ru1 109.13(3) . . ?

loop_
_geom_bond_atom_site_label_1
_geom_bond_atom_site_label_2
_geom_bond_distance
_geom_bond_site_symmetry_2
_geom_bond_publ_flag
Ru1 N1 1.7431(3) . ?
Ru1 O2 2.0592(3) . ?
Ru1 N5 2.1022(3) . ?
Ru1 N2 2.1086(3) . ?
Ru1 N4 2.1122(3) . ?
Ru1 N3 2.1170(3) . ?
N1 O1 1.1457(4) . ?
N2 C1 1.4930(6) . ?
C1 C2 1.5231(7) . ?
C2 N3 1.4984(6) . ?
N4 C3 1.4983(5) . ?
C3 C4 1.5185(6) . ?
C4 N5 1.4938(6) . ?

loop_
_geom_torsion_atom_site_label_1
_geom_torsion_atom_site_label_2
_geom_torsion_atom_site_label_3
_geom_torsion_atom_site_label_4
_geom_torsion
_geom_torsion_site_symmetry_1
_geom_torsion_site_symmetry_2
_geom_torsion_site_symmetry_3
_geom_torsion_site_symmetry_4
_geom_torsion_publ_flag
O2 Ru1 N1 O1 110.1(12) . . . . ?
N5 Ru1 N1 O1 68.7(12) . . . . ?
N2 Ru1 N1 O1 -27.4(12) . . . . ?
N4 Ru1 N1 O1 150.9(12) . . . . ?
N3 Ru1 N1 O1 -109.7(12) . . . . ?
N1 Ru1 N2 C1 -80.50(3) . . . . ?
O2 Ru1 N2 C1 100.46(3) . . . . ?
N5 Ru1 N2 C1 -173.82(3) . . . . ?
N4 Ru1 N2 C1 111.66(9) . . . . ?
N3 Ru1 N2 C1 14.55(3) . . . . ?
Ru1 N2 C1 C2 -41.65(4) . . . . ?
N2 C1 C2 N3 55.82(4) . . . . ?
C1 C2 N3 Ru1 -41.96(4) . . . . ?
N1 Ru1 N3 C2 106.93(3) . . . . ?
O2 Ru1 N3 C2 -73.97(3) . . . . ?
N5 Ru1 N3 C2 -61.79(10) . . . . ?
N2 Ru1 N3 C2 15.37(3) . . . . ?
N4 Ru1 N3 C2 -156.48(3) . . . . ?
N1 Ru1 N4 C3 -104.13(3) . . . . ?
O2 Ru1 N4 C3 74.95(3) . . . . ?
N5 Ru1 N4 C3 -11.81(3) . . . . ?
N2 Ru1 N4 C3 63.67(10) . . . . ?
N3 Ru1 N4 C3 159.59(3) . . . . ?
Ru1 N4 C3 C4 38.55(4) . . . . ?
N4 C3 C4 N5 -53.97(5) . . . . ?
C3 C4 N5 Ru1 42.74(4) . . . . ?
N1 Ru1 N5 C4 78.05(3) . . . . ?
O2 Ru1 N5 C4 -101.02(3) . . . . ?
N2 Ru1 N5 C4 170.65(3) . . . . ?
N4 Ru1 N5 C4 -17.25(3) . . . . ?
N3 Ru1 N5 C4 -113.20(9) . . . . ?
